data_7016472
loop_
_publ_author_name
'Newman, Paul D.'
'Cavell, Kingsley J.'
'Hallett, Andrew J.'
'Kariuki, Benson M.'

_publ_section_title
;
 Rhodium and iridium complexes of an asymmetric bicyclic NHC bearing
 secondary pyridyl donors.
;
_journal_issue 35
_journal_name_full 'Dalton transactions (Cambridge, England : 2003)'
_journal_page_first 8807
_journal_page_last 8813
_journal_paper_doi 10.1039/c1dt10582e
_journal_volume 40
_journal_year 2011
_chemical_absolute_configuration ad
_chemical_formula_moiety 'C29 H38 N4 Rh, P F6'
_chemical_formula_sum 'C29 H38 F6 N4 P Rh'
_chemical_formula_weight 690.51
_chemical_name_systematic
;
?
;
_space_group_IT_number 19
_symmetry_cell_setting orthorhombic
_symmetry_space_group_name_Hall 'P 2ac 2ab'
_symmetry_space_group_name_H-M 'P 21 21 21'
_atom_sites_solution_hydrogens geom
_atom_sites_solution_primary direct
_atom_sites_solution_secondary difmap
_audit_creation_method SHELXL-97
_cell_angle_alpha 90.00
_cell_angle_beta 90.00
_cell_angle_gamma 90.00
_cell_formula_units_Z 4
_cell_length_a 11.9244(5)
_cell_length_b 14.2882(3)
_cell_length_c 16.8801(6)
_cell_measurement_reflns_used 6039
_cell_measurement_temperature 150(2)
_cell_measurement_theta_max 28.30
_cell_measurement_theta_min 2.09
_cell_volume 2876.00(17)
_computing_cell_refinement DENZO/SCALEPACK
_computing_data_collection 'cOLLECT,Nonius BV, 1997-2001'
_computing_data_reduction DENZO/SCALEPACK
_computing_structure_refinement SHELXL-97
_computing_structure_solution SHELXs-97
_diffrn_ambient_temperature 150(2)
_diffrn_measured_fraction_theta_full 0.988
_diffrn_measured_fraction_theta_max 0.988
_diffrn_measurement_device_type 'Nonius Kappa CCD'
_diffrn_measurement_method 'CCD scans'
_diffrn_radiation_monochromator graphite
_diffrn_radiation_source 'fine-focus sealed tube'
_diffrn_radiation_type MoK\a
_diffrn_radiation_wavelength 0.71073
_diffrn_reflns_av_R_equivalents 0.0400
_diffrn_reflns_av_sigmaI/netI 0.0490
_diffrn_reflns_limit_h_max 15
_diffrn_reflns_limit_h_min -15
_diffrn_reflns_limit_k_max 18
_diffrn_reflns_limit_k_min -18
_diffrn_reflns_limit_l_max 22
_diffrn_reflns_limit_l_min -22
_diffrn_reflns_number 6979
_diffrn_reflns_theta_full 28.30
_diffrn_reflns_theta_max 28.30
_diffrn_reflns_theta_min 2.09
_exptl_absorpt_coefficient_mu 0.716
_exptl_absorpt_correction_T_max 0.9319
_exptl_absorpt_correction_T_min 0.7878
_exptl_absorpt_correction_type empirical
_exptl_absorpt_process_details Denzo/Scalepack
_exptl_crystal_colour Yellow
_exptl_crystal_density_diffrn 1.595
_exptl_crystal_density_method 'not measured'
_exptl_crystal_description Needle
_exptl_crystal_F_000 1416
_exptl_crystal_size_max 0.35
_exptl_crystal_size_mid 0.15
_exptl_crystal_size_min 0.10
_refine_diff_density_max 1.001
_refine_diff_density_min -1.118
_refine_diff_density_rms 0.129
_refine_ls_abs_structure_details 'Flack H D (1983), Acta Cryst. A39, 876-881'
_refine_ls_abs_structure_Flack 0.00(6)
_refine_ls_extinction_coef 0.0200(13)
_refine_ls_extinction_expression Fc^*^=kFc[1+0.001xFc^2^\l^3^/sin(2\q)]^-1/4^
_refine_ls_extinction_method SHELXL
_refine_ls_goodness_of_fit_ref 1.031
_refine_ls_hydrogen_treatment constr
_refine_ls_matrix_type full
_refine_ls_number_parameters 374
_refine_ls_number_reflns 6979
_refine_ls_number_restraints 0
_refine_ls_restrained_S_all 1.031
_refine_ls_R_factor_all 0.0925
_refine_ls_R_factor_gt 0.0790
_refine_ls_shift/su_max 0.001
_refine_ls_shift/su_mean 0.000
_refine_ls_structure_factor_coef Fsqd
_refine_ls_weighting_details 'calc w=1/[\s^2^(Fo^2^)+(0.0672P)^2^+18.4844P] where P=(Fo^2^+2Fc^2^)/3'
_refine_ls_weighting_scheme calc
_refine_ls_wR_factor_gt 0.1765
_refine_ls_wR_factor_ref 0.1884
_reflns_number_gt 6039
_reflns_number_total 6979
_reflns_threshold_expression >2sigma(I)
_cod_data_source_file c1dt10582e.txt
_cod_data_source_block cmpd2_DT_ART_04_2011_010582
_cod_depositor_comments
;
The following automatic conversions were performed:

'_symmetry_cell_setting' value 'Orthorhombic' changed to
'orthorhombic' according to
/home/saulius/struct/CIF-dictionaries/cif_core.dic dictionary named
'cif_core.dic' version 2.4.1 from
2010-06-29.

'_exptl_absorpt_correction_type' value 'Empirical'
changed to 'empirical' according to
/home/saulius/struct/CIF-dictionaries/cif_core.dic dictionary named
'cif_core.dic' version 2.4.1 from 2010-06-29.

Automatic conversion script
Id: cif_fix_values 1715 2011-07-08 13:25:40Z adriana 
;
_cod_original_sg_symbol_H-M P212121
_cod_database_code 7016472

loop_
_symmetry_equiv_pos_as_xyz
'x, y, z'
'-x+1/2, -y, z+1/2'
'x+1/2, -y+1/2, -z'
'-x, y+1/2, -z+1/2'

loop_
_atom_site_label
_atom_site_type_symbol
_atom_site_fract_x
_atom_site_fract_y
_atom_site_fract_z
_atom_site_U_iso_or_equiv
_atom_site_adp_type
_atom_site_occupancy
_atom_site_symmetry_multiplicity
_atom_site_calc_flag
_atom_site_refinement_flags
C1 C 0.0001(7) 0.9772(6) 0.9737(5) 0.0386(16) Uani 1 1 d .
H1 H -0.0228 0.9584 0.9222 0.046 Uiso 1 1 calc R
C2 C -0.0820(7) 1.0110(6) 1.0252(5) 0.047(2) Uani 1 1 d .
H2 H -0.1577 1.0174 1.0085 0.056 Uiso 1 1 calc R
C3 C -0.0496(7) 1.0347(6) 1.1011(5) 0.046(2) Uani 1 1 d .
H3 H -0.1025 1.0581 1.1382 0.056 Uiso 1 1 calc R
C4 C 0.0609(8) 1.0237(7) 1.1216(5) 0.047(2) Uani 1 1 d .
H4 H 0.0847 1.0385 1.1738 0.056 Uiso 1 1 calc R
C5 C 0.1383(7) 0.9910(5) 1.0667(5) 0.0379(17) Uani 1 1 d .
C6 C 0.2577(7) 0.9724(5) 1.0896(4) 0.0419(15) Uani 1 1 d .
H6A H 0.2686 0.9895 1.1459 0.050 Uiso 1 1 calc R
H6B H 0.2734 0.9047 1.0840 0.050 Uiso 1 1 calc R
C7 C 0.3415(6) 1.0128(5) 0.9626(5) 0.0335(15) Uani 1 1 d .
C8 C 0.4096(6) 1.0950(6) 1.0810(5) 0.0431(17) Uani 1 1 d .
H8 H 0.3806 1.1109 1.1349 0.052 Uiso 1 1 calc R
C9 C 0.4213(8) 1.1798(6) 1.0293(6) 0.048(2) Uani 1 1 d .
C10 C 0.4859(7) 1.1375(6) 0.9598(5) 0.0428(18) Uani 1 1 d .
C11 C 0.5809(6) 1.0801(6) 1.0038(5) 0.0430(17) Uani 1 1 d .
H11A H 0.6013 1.0235 0.9732 0.052 Uiso 1 1 calc R
H11B H 0.6489 1.1189 1.0113 0.052 Uiso 1 1 calc R
C12 C 0.5294(8) 1.0535(8) 1.0836(7) 0.061(3) Uani 1 1 d .
H12A H 0.5730 1.0808 1.1278 0.074 Uiso 1 1 calc R
H12B H 0.5269 0.9847 1.0900 0.074 Uiso 1 1 calc R
C13 C 0.3102(8) 1.2220(7) 1.0051(8) 0.061(3) Uani 1 1 d .
H13A H 0.2570 1.1718 0.9927 0.091 Uiso 1 1 calc R
H13B H 0.3209 1.2615 0.9583 0.091 Uiso 1 1 calc R
H13C H 0.2806 1.2599 1.0488 0.091 Uiso 1 1 calc R
C14 C 0.4901(9) 1.2570(7) 1.0713(6) 0.062(3) Uani 1 1 d .
H14A H 0.4579 1.2693 1.1236 0.093 Uiso 1 1 calc R
H14B H 0.4881 1.3144 1.0395 0.093 Uiso 1 1 calc R
H14C H 0.5680 1.2362 1.0772 0.093 Uiso 1 1 calc R
C15 C 0.5313(7) 1.2063(7) 0.9004(5) 0.048(2) Uani 1 1 d .
H15A H 0.4689 1.2377 0.8735 0.073 Uiso 1 1 calc R
H15B H 0.5771 1.1731 0.8612 0.073 Uiso 1 1 calc R
H15C H 0.5776 1.2530 0.9276 0.073 Uiso 1 1 calc R
C16 C 0.3988(7) 1.0601(7) 0.8323(5) 0.047(2) Uani 1 1 d .
H16A H 0.4573 1.0998 0.8077 0.056 Uiso 1 1 calc R
H16B H 0.4133 0.9946 0.8163 0.056 Uiso 1 1 calc R
C17 C 0.2872(6) 1.0891(6) 0.8013(5) 0.0409(17) Uani 1 1 d .
C18 C 0.2729(8) 1.1694(6) 0.7588(5) 0.051(2) Uani 1 1 d .
H18 H 0.3345 1.2095 0.7479 0.062 Uiso 1 1 calc R
C19 C 0.1638(9) 1.1914(6) 0.7315(5) 0.053(2) Uani 1 1 d .
H19 H 0.1507 1.2467 0.7016 0.064 Uiso 1 1 calc R
C20 C 0.0786(7) 1.1324(6) 0.7486(5) 0.0412(18) Uani 1 1 d .
H20 H 0.0050 1.1452 0.7299 0.049 Uiso 1 1 calc R
C21 C 0.0992(7) 1.0523(6) 0.7941(5) 0.0386(17) Uani 1 1 d .
H21 H 0.0388 1.0113 0.8057 0.046 Uiso 1 1 calc R
C22 C 0.3455(9) 0.8116(6) 0.9630(6) 0.056(3) Uani 1 1 d .
H22 H 0.3613 0.8579 1.0019 0.067 Uiso 1 1 calc R
C23 C 0.3836(8) 0.8313(7) 0.8851(6) 0.051(2) Uani 1 1 d .
H23 H 0.4220 0.8886 0.8761 0.061 Uiso 1 1 calc R
C24 C 0.3664(9) 0.7660(7) 0.8158(7) 0.066(3) Uani 1 1 d .
H24A H 0.4286 0.7753 0.7778 0.080 Uiso 1 1 calc R
H24B H 0.3710 0.7008 0.8353 0.080 Uiso 1 1 calc R
C25 C 0.2568(9) 0.7782(6) 0.7723(5) 0.054(2) Uani 1 1 d .
H25A H 0.2333 0.7168 0.7507 0.065 Uiso 1 1 calc R
H25B H 0.2687 0.8211 0.7271 0.065 Uiso 1 1 calc R
C26 C 0.1637(7) 0.8165(5) 0.8236(5) 0.0430(19) Uani 1 1 d .
H26 H 0.1215 0.8674 0.8031 0.052 Uiso 1 1 calc R
C27 C 0.1350(9) 0.7844(6) 0.8963(6) 0.055(2) Uani 1 1 d .
H27 H 0.0783 0.8173 0.9243 0.067 Uiso 1 1 calc R
C28 C 0.1871(12) 0.6990(7) 0.9370(8) 0.079(4) Uani 1 1 d .
H28A H 0.1287 0.6662 0.9681 0.095 Uiso 1 1 calc R
H28B H 0.2153 0.6552 0.8962 0.095 Uiso 1 1 calc R
C29 C 0.2830(11) 0.7265(7) 0.9916(8) 0.078(4) Uani 1 1 d .
H29A H 0.2528 0.7390 1.0452 0.094 Uiso 1 1 calc R
H29B H 0.3360 0.6734 0.9958 0.094 Uiso 1 1 calc R
N1 N 0.1099(5) 0.9694(4) 0.9922(4) 0.0343(13) Uani 1 1 d .
N2 N 0.3384(5) 1.0259(5) 1.0402(4) 0.0385(14) Uani 1 1 d .
N3 N 0.4084(5) 1.0674(5) 0.9204(4) 0.0389(14) Uani 1 1 d .
N4 N 0.2018(5) 1.0318(5) 0.8216(3) 0.0331(13) Uani 1 1 d .
F1 F -0.1304(4) 0.9164(4) 0.8074(4) 0.0681(16) Uani 1 1 d .
F2 F -0.1961(7) 1.0543(5) 0.8492(5) 0.097(3) Uani 1 1 d .
F3 F -0.3536(5) 1.0325(5) 0.7830(5) 0.089(2) Uani 1 1 d .
F4 F -0.2881(7) 0.8928(5) 0.7420(6) 0.119(4) Uani 1 1 d .
F5 F -0.1937(8) 1.0244(6) 0.7225(5) 0.119(4) Uani 1 1 d .
F6 F -0.2892(9) 0.9245(7) 0.8700(7) 0.148(5) Uani 1 1 d .
P1 P -0.2432(2) 0.97408(13) 0.79520(11) 0.0386(4) Uani 1 1 d .
Rh1 Rh 0.24454(5) 0.91482(3) 0.91176(3) 0.03511(18) Uani 1 1 d .

loop_
_atom_site_aniso_label
_atom_site_aniso_U_11
_atom_site_aniso_U_22
_atom_site_aniso_U_33
_atom_site_aniso_U_23
_atom_site_aniso_U_13
_atom_site_aniso_U_12
C1 0.042(4) 0.034(4) 0.040(4) 0.002(3) 0.009(3) -0.005(3)
C2 0.042(4) 0.051(5) 0.046(5) 0.009(4) 0.011(4) -0.001(4)
C3 0.048(5) 0.048(5) 0.043(5) -0.003(4) 0.020(4) 0.002(4)
C4 0.061(5) 0.051(5) 0.028(4) 0.000(3) 0.011(4) -0.011(4)
C5 0.041(4) 0.035(4) 0.037(4) 0.006(3) 0.008(3) -0.003(3)
C6 0.048(4) 0.043(4) 0.034(3) -0.002(3) -0.012(4) 0.003(4)
C7 0.029(3) 0.031(4) 0.041(4) -0.009(3) -0.002(3) 0.003(3)
C8 0.043(4) 0.054(5) 0.033(4) -0.014(4) 0.000(3) -0.010(4)
C9 0.050(5) 0.043(5) 0.051(5) -0.009(4) -0.003(4) -0.002(4)
C10 0.034(4) 0.051(5) 0.043(4) -0.002(4) 0.000(3) -0.006(3)
C11 0.036(4) 0.045(4) 0.048(4) -0.012(4) -0.001(3) 0.002(4)
C12 0.053(5) 0.073(7) 0.058(6) 0.006(5) -0.029(5) -0.004(4)
C13 0.041(5) 0.038(5) 0.104(8) -0.009(5) -0.003(5) 0.008(4)
C14 0.068(6) 0.054(6) 0.064(7) -0.027(5) -0.016(5) 0.004(5)
C15 0.045(4) 0.056(5) 0.045(5) -0.005(4) 0.000(4) -0.014(4)
C16 0.037(4) 0.066(6) 0.038(4) -0.020(4) 0.015(3) -0.019(4)
C17 0.040(4) 0.041(4) 0.042(4) -0.002(4) 0.012(3) -0.008(3)
C18 0.061(6) 0.044(4) 0.049(5) -0.007(4) 0.006(4) -0.016(4)
C19 0.085(7) 0.039(5) 0.035(4) -0.001(4) -0.006(4) 0.002(5)
C20 0.048(4) 0.043(4) 0.033(4) 0.007(3) 0.000(3) 0.009(4)
C21 0.045(4) 0.039(4) 0.032(4) -0.008(3) 0.000(3) 0.004(3)
C22 0.067(6) 0.037(5) 0.064(6) 0.005(4) -0.025(5) 0.019(4)
C23 0.043(5) 0.044(5) 0.065(6) -0.011(4) -0.006(4) 0.005(4)
C24 0.066(7) 0.046(6) 0.087(8) -0.029(5) 0.003(6) 0.019(5)
C25 0.058(5) 0.057(5) 0.047(4) -0.018(3) -0.004(5) 0.015(6)
C26 0.051(5) 0.023(4) 0.055(5) -0.012(3) -0.006(4) -0.010(3)
C27 0.063(6) 0.036(5) 0.068(7) -0.017(4) -0.001(5) -0.013(4)
C28 0.114(10) 0.038(5) 0.086(8) -0.003(5) -0.006(7) -0.018(6)
C29 0.109(11) 0.044(5) 0.081(8) 0.007(5) -0.015(7) 0.025(6)
N1 0.040(3) 0.030(3) 0.033(3) -0.002(2) 0.003(3) 0.002(3)
N2 0.037(3) 0.045(4) 0.034(3) -0.005(3) -0.004(3) -0.003(3)
N3 0.028(3) 0.044(4) 0.044(3) -0.014(3) 0.005(3) -0.007(2)
N4 0.037(3) 0.036(3) 0.026(3) -0.009(3) 0.005(2) -0.003(3)
F1 0.051(3) 0.044(3) 0.109(5) -0.003(3) -0.027(3) 0.011(3)
F2 0.121(6) 0.064(4) 0.105(5) -0.040(4) -0.074(5) 0.038(4)
F3 0.052(3) 0.075(4) 0.141(7) -0.015(5) -0.028(4) 0.030(3)
F4 0.126(6) 0.059(4) 0.171(8) -0.041(4) -0.114(6) 0.030(4)
F5 0.180(9) 0.077(5) 0.101(6) 0.035(5) 0.077(6) 0.045(5)
F6 0.169(9) 0.118(7) 0.158(8) 0.079(7) 0.102(7) 0.039(7)
P1 0.0337(9) 0.0415(9) 0.0404(9) -0.0003(7) -0.0039(9) 0.0017(10)
Rh1 0.0355(3) 0.0282(3) 0.0416(3) -0.0054(2) -0.0030(3) 0.0012(3)

loop_
_atom_type_symbol
_atom_type_description
_atom_type_scat_dispersion_real
_atom_type_scat_dispersion_imag
_atom_type_scat_source
C C 0.0033 0.0016 'International Tables Vol C Tables 4.2.6.8 and 6.1.1.4'
H H 0.0000 0.0000 'International Tables Vol C Tables 4.2.6.8 and 6.1.1.4'
N N 0.0061 0.0033 'International Tables Vol C Tables 4.2.6.8 and 6.1.1.4'
F F 0.0171 0.0103 'International Tables Vol C Tables 4.2.6.8 and 6.1.1.4'
P P 0.1023 0.0942 'International Tables Vol C Tables 4.2.6.8 and 6.1.1.4'
Rh Rh -1.1178 0.9187 'International Tables Vol C Tables 4.2.6.8 and 6.1.1.4'

loop_
_geom_angle_atom_site_label_1
_geom_angle_atom_site_label_2
_geom_angle_atom_site_label_3
_geom_angle
N1 C1 C2 124.5(8)
N1 C1 H1 117.8
C2 C1 H1 117.8
C3 C2 C1 117.8(8)
C3 C2 H2 121.1
C1 C2 H2 121.1
C4 C3 C2 118.4(8)
C4 C3 H3 120.8
C2 C3 H3 120.8
C3 C4 C5 120.6(8)
C3 C4 H4 119.7
C5 C4 H4 119.7
N1 C5 C4 122.4(8)
N1 C5 C6 116.1(7)
C4 C5 C6 121.3(7)
N2 C6 C5 112.3(6)
N2 C6 H6A 109.1
C5 C6 H6A 109.1
N2 C6 H6B 109.1
C5 C6 H6B 109.1
H6A C6 H6B 107.9
N2 C7 N3 117.7(7)
N2 C7 Rh1 120.3(6)
N3 C7 Rh1 121.9(6)
N2 C8 C9 108.9(7)
N2 C8 C12 106.7(7)
C9 C8 C12 103.9(7)
N2 C8 H8 112.3
C9 C8 H8 112.3
C12 C8 H8 112.3
C8 C9 C13 113.4(8)
C8 C9 C10 100.0(7)
C13 C9 C10 113.1(8)
C8 C9 C14 111.0(8)
C13 C9 C14 107.7(8)
C10 C9 C14 111.5(8)
C15 C10 N3 110.9(7)
C15 C10 C9 115.8(8)
N3 C10 C9 106.9(6)
C15 C10 C11 113.1(7)
N3 C10 C11 107.4(7)
C9 C10 C11 101.9(7)
C12 C11 C10 104.7(6)
C12 C11 H11A 110.8
C10 C11 H11A 110.8
C12 C11 H11B 110.8
C10 C11 H11B 110.8
H11A C11 H11B 108.9
C11 C12 C8 104.5(7)
C11 C12 H12A 110.8
C8 C12 H12A 110.8
C11 C12 H12B 110.8
C8 C12 H12B 110.8
H12A C12 H12B 108.9
C9 C13 H13A 109.5
C9 C13 H13B 109.5
H13A C13 H13B 109.5
C9 C13 H13C 109.5
H13A C13 H13C 109.5
H13B C13 H13C 109.5
C9 C14 H14A 109.5
C9 C14 H14B 109.5
H14A C14 H14B 109.5
C9 C14 H14C 109.5
H14A C14 H14C 109.5
H14B C14 H14C 109.5
C10 C15 H15A 109.5
C10 C15 H15B 109.5
H15A C15 H15B 109.5
C10 C15 H15C 109.5
H15A C15 H15C 109.5
H15B C15 H15C 109.5
C17 C16 N3 113.5(6)
C17 C16 H16A 108.9
N3 C16 H16A 108.9
C17 C16 H16B 108.9
N3 C16 H16B 108.9
H16A C16 H16B 107.7
N4 C17 C18 123.3(8)
N4 C17 C16 114.6(7)
C18 C17 C16 122.0(8)
C17 C18 C19 118.3(8)
C17 C18 H18 120.9
C19 C18 H18 120.9
C20 C19 C18 118.8(8)
C20 C19 H19 120.6
C18 C19 H19 120.6
C19 C20 C21 119.7(8)
C19 C20 H20 120.2
C21 C20 H20 120.2
N4 C21 C20 122.0(8)
N4 C21 H21 119.0
C20 C21 H21 119.0
C23 C22 C29 128.0(10)
C23 C22 Rh1 70.2(5)
C29 C22 Rh1 114.7(7)
C23 C22 H22 116.0
C29 C22 H22 116.0
Rh1 C22 H22 84.8
C22 C23 C24 123.5(10)
C22 C23 Rh1 70.1(5)
C24 C23 Rh1 114.3(6)
C22 C23 H23 118.3
C24 C23 H23 118.3
Rh1 C23 H23 85.7
C25 C24 C23 115.0(7)
C25 C24 H24A 108.5
C23 C24 H24A 108.5
C25 C24 H24B 108.5
C23 C24 H24B 108.5
H24A C24 H24B 107.5
C24 C25 C26 113.6(7)
C24 C25 H25A 108.8
C26 C25 H25A 108.8
C24 C25 H25B 108.8
C26 C25 H25B 108.8
H25A C25 H25B 107.7
C27 C26 C25 125.6(9)
C27 C26 Rh1 73.8(5)
C25 C26 Rh1 106.7(6)
C27 C26 H26 117.2
C25 C26 H26 117.2
Rh1 C26 H26 89.4
C26 C27 C28 125.0(10)
C26 C27 Rh1 71.6(5)
C28 C27 Rh1 111.5(7)
C26 C27 H27 117.5
C28 C27 H27 117.5
Rh1 C27 H27 86.9
C29 C28 C27 111.8(8)
C29 C28 H28A 109.3
C27 C28 H28A 109.3
C29 C28 H28B 109.3
C27 C28 H28B 109.3
H28A C28 H28B 107.9
C22 C29 C28 112.7(9)
C22 C29 H29A 109.1
C28 C29 H29A 109.1
C22 C29 H29B 109.1
C28 C29 H29B 109.1
H29A C29 H29B 107.8
C5 N1 C1 116.3(7)
C5 N1 Rh1 117.9(5)
C1 N1 Rh1 125.7(5)
C7 N2 C8 122.8(7)
C7 N2 C6 120.1(6)
C8 N2 C6 117.1(6)
C7 N3 C16 116.6(6)
C7 N3 C10 121.4(6)
C16 N3 C10 122.0(6)
C21 N4 C17 117.8(7)
C21 N4 Rh1 125.9(5)
C17 N4 Rh1 116.0(5)
F5 P1 F6 177.9(7)
F5 P1 F4 91.2(6)
F6 P1 F4 90.4(6)
F5 P1 F2 89.2(5)
F6 P1 F2 89.2(6)
F4 P1 F2 178.8(4)
F5 P1 F3 88.2(5)
F6 P1 F3 93.1(5)
F4 P1 F3 91.9(4)
F2 P1 F3 89.3(4)
F5 P1 F1 91.2(4)
F6 P1 F1 87.5(5)
F4 P1 F1 88.8(3)
F2 P1 F1 90.0(3)
F3 P1 F1 179.1(4)
C7 Rh1 C22 89.0(3)
C7 Rh1 C23 91.9(3)
C22 Rh1 C23 39.7(4)
C7 Rh1 N1 84.9(3)
C22 Rh1 N1 114.0(4)
C23 Rh1 N1 153.6(3)
C7 Rh1 C26 163.6(3)
C22 Rh1 C26 94.6(4)
C23 Rh1 C26 80.9(3)
N1 Rh1 C26 108.0(3)
C7 Rh1 C27 160.7(4)
C22 Rh1 C27 78.5(4)
C23 Rh1 C27 87.9(4)
N1 Rh1 C27 86.8(3)
C26 Rh1 C27 34.6(3)
C7 Rh1 N4 84.5(3)
C22 Rh1 N4 155.1(4)
C23 Rh1 N4 116.4(3)
N1 Rh1 N4 89.4(2)
C26 Rh1 N4 85.6(3)
C27 Rh1 N4 112.8(3)

loop_
_geom_bond_atom_site_label_1
_geom_bond_atom_site_label_2
_geom_bond_distance
C1 N1 1.351(10)
C1 C2 1.395(11)
C1 H1 0.9500
C2 C3 1.380(13)
C2 H2 0.9500
C3 C4 1.371(13)
C3 H3 0.9500
C4 C5 1.388(11)
C4 H4 0.9500
C5 N1 1.339(10)
C5 C6 1.499(11)
C6 N2 1.484(10)
C6 H6A 0.9900
C6 H6B 0.9900
C7 N2 1.324(10)
C7 N3 1.324(10)
C7 Rh1 2.008(7)
C8 N2 1.474(10)
C8 C9 1.499(13)
C8 C12 1.548(12)
C8 H8 1.0000
C9 C13 1.512(12)
C9 C10 1.527(12)
C9 C14 1.546(12)
C10 C15 1.506(12)
C10 N3 1.516(10)
C10 C11 1.583(12)
C11 C12 1.529(14)
C11 H11A 0.9900
C11 H11B 0.9900
C12 H12A 0.9900
C12 H12B 0.9900
C13 H13A 0.9800
C13 H13B 0.9800
C13 H13C 0.9800
C14 H14A 0.9800
C14 H14B 0.9800
C14 H14C 0.9800
C15 H15A 0.9800
C15 H15B 0.9800
C15 H15C 0.9800
C16 C17 1.488(12)
C16 N3 1.495(10)
C16 H16A 0.9900
C16 H16B 0.9900
C17 N4 1.351(9)
C17 C18 1.364(13)
C18 C19 1.416(14)
C18 H18 0.9500
C19 C20 1.352(13)
C19 H19 0.9500
C20 C21 1.399(11)
C20 H20 0.9500
C21 N4 1.342(10)
C21 H21 0.9500
C22 C23 1.419(15)
C22 C29 1.506(16)
C22 Rh1 2.090(8)
C22 H22 0.9500
C23 C24 1.510(13)
C23 Rh1 2.092(9)
C23 H23 0.9500
C24 C25 1.509(15)
C24 H24A 0.9900
C24 H24B 0.9900
C25 C26 1.511(13)
C25 H25A 0.9900
C25 H25B 0.9900
C26 C27 1.354(14)
C26 Rh1 2.263(8)
C26 H26 0.9500
C27 C28 1.531(16)
C27 Rh1 2.291(8)
C27 H27 0.9500
C28 C29 1.520(17)
C28 H28A 0.9900
C28 H28B 0.9900
C29 H29A 0.9900
C29 H29B 0.9900
N1 Rh1 2.242(6)
N4 Rh1 2.316(7)
F1 P1 1.591(5)
F2 P1 1.568(6)
F3 P1 1.572(6)
F4 P1 1.562(6)
F5 P1 1.540(7)
F6 P1 1.548(8)
